data_2225082
loop_
_publ_author_name
'Lu, Cheng-Tao'
'Jing, Lin-lin'
'Wang, Hai-Bo'
'Tang, Hai-Feng'
'Sun, Xiao-Li'

_publ_section_title
;
 1-Methyl-1,2,3,4-tetrahydrocarbolin-2-ium-3-carboxylate
;
_journal_coeditor_code PB2017
_journal_issue 2
_journal_name_full 'Acta Crystallographica Section E'
_journal_page_first o446
_journal_paper_doi 10.1107/S1600536810002163
_journal_volume 66
_journal_year 2010
_chemical_formula_iupac 'C13 H14 N2 O2'
_chemical_formula_moiety 'C13 H14 N2 O2'
_chemical_formula_sum 'C13 H14 N2 O2'
_chemical_formula_weight 230.26
_chemical_name_systematic
;
1-Methyl-1,2,3,4-tetrahydrocarbolin-2-ium-3-carboxylate
;
_space_group_IT_number 19
_symmetry_cell_setting orthorhombic
_symmetry_space_group_name_Hall 'P 2ac 2ab'
_symmetry_space_group_name_H-M 'P 21 21 21'
_atom_sites_solution_hydrogens geom
_atom_sites_solution_primary direct
_atom_sites_solution_secondary difmap
_audit_creation_method SHELXL-97
_cell_angle_alpha 90.00
_cell_angle_beta 90.00
_cell_angle_gamma 90.00
_cell_formula_units_Z 4
_cell_length_a 4.9772(8)
_cell_length_b 14.520(2)
_cell_length_c 15.307(2)
_cell_measurement_reflns_used 666
_cell_measurement_temperature 296(2)
_cell_measurement_theta_max 18.04
_cell_measurement_theta_min 2.66
_cell_volume 1106.2(3)
_computing_cell_refinement 'SAINT (Bruker, 2000)'
_computing_data_collection 'APEX2 (Bruker, 2000)'
_computing_data_reduction 'SAINT (Bruker, 2000)'
_computing_molecular_graphics
;ORTEPIII (Burnett & Johnson, 1996) and
ORTEP-3 for Windows (Farrugia, 1997)
;
_computing_publication_material 'SHELXTL (Sheldrick, 2008) and PLATON (Spek, 2009)'
_computing_structure_refinement 'SHELXL97 (Sheldrick, 2008)'
_computing_structure_solution 'SHELXS97 (Sheldrick, 2008)'
_diffrn_ambient_temperature 296(2)
_diffrn_measured_fraction_theta_full 0.998
_diffrn_measured_fraction_theta_max 0.998
_diffrn_measurement_device_type 'Bruker APEXII CCD area-detector'
_diffrn_measurement_method 'phi and omega scans'
_diffrn_radiation_monochromator graphite
_diffrn_radiation_source 'fine-focus sealed tube'
_diffrn_radiation_type MoK\a
_diffrn_radiation_wavelength 0.71073
_diffrn_reflns_av_R_equivalents 0.0530
_diffrn_reflns_av_sigmaI/netI 0.0572
_diffrn_reflns_limit_h_max 5
_diffrn_reflns_limit_h_min -5
_diffrn_reflns_limit_k_max 15
_diffrn_reflns_limit_k_min -17
_diffrn_reflns_limit_l_max 18
_diffrn_reflns_limit_l_min -16
_diffrn_reflns_number 5528
_diffrn_reflns_theta_full 25.05
_diffrn_reflns_theta_max 25.05
_diffrn_reflns_theta_min 1.93
_diffrn_standards_number 5536
_exptl_absorpt_coefficient_mu 0.095
_exptl_absorpt_correction_T_max 0.9876
_exptl_absorpt_correction_T_min 0.9705
_exptl_absorpt_correction_type multi-scan
_exptl_absorpt_process_details '(SADABS; Bruker, 2000)'
_exptl_crystal_colour colorless
_exptl_crystal_density_diffrn 1.383
_exptl_crystal_density_method 'not measured'
_exptl_crystal_description needle
_exptl_crystal_F_000 488
_exptl_crystal_size_max 0.32
_exptl_crystal_size_mid 0.23
_exptl_crystal_size_min 0.13
_refine_diff_density_max 0.222
_refine_diff_density_min -0.173
_refine_ls_extinction_coef 0.026(6)
_refine_ls_extinction_expression Fc^*^=kFc[1+0.001xFc^2^\l^3^/sin(2\q)]^-1/4^
_refine_ls_extinction_method 'SHELXL97 (Sheldrick, 2008)'
_refine_ls_goodness_of_fit_ref 1.001
_refine_ls_hydrogen_treatment constr
_refine_ls_matrix_type full
_refine_ls_number_parameters 156
_refine_ls_number_reflns 1166
_refine_ls_number_restraints 0
_refine_ls_restrained_S_all 1.001
_refine_ls_R_factor_all 0.0578
_refine_ls_R_factor_gt 0.0418
_refine_ls_shift/su_max 0.000
_refine_ls_shift/su_mean 0.000
_refine_ls_structure_factor_coef Fsqd
_refine_ls_weighting_details 'calc w=1/[\s^2^(Fo^2^)+(0.0740P)^2^+0.0000P] where P=(Fo^2^+2Fc^2^)/3'
_refine_ls_weighting_scheme calc
_refine_ls_wR_factor_gt 0.1080
_refine_ls_wR_factor_ref 0.1173
_reflns_number_gt 880
_reflns_number_total 1166
_reflns_threshold_expression I>2sigma(I)
_cod_data_source_file pb2017.cif
_cod_data_source_block I
_cod_depositor_comments
;
The following automatic conversions were performed:
'_symmetry_cell_setting' value 'Orthorhombic' changed to 'orthorhombic'
according to '/home/saulius/struct/CIF-dictionaries/cif_core.dic'
dictionary named 'cif_core.dic' version 2.4.1 from 2010-06-29.

Automatic conversion script
Id: cif_fix_enum 1527 2010-12-29 10:47:43Z saulius 

The following automatic conversions were performed:

'_symmetry_cell_setting' value 'Orthorhombic' changed to
'orthorhombic' according to
/home/saulius/struct/CIF-dictionaries/cif_core.dic dictionary named
'cif_core.dic' version 2.4.1 from 2010-06-29.

Automatic conversion script
Id: cif_fix_values 1715 2011-07-08 13:25:40Z adriana 
;
_cod_original_cell_volume 1106.3(3)
_cod_database_code 2225082
_cod_database_fobs_code 2225082

loop_
_symmetry_equiv_pos_as_xyz
'x, y, z'
'-x+1/2, -y, z+1/2'
'-x, y+1/2, -z+1/2'
'x+1/2, -y+1/2, -z'

loop_
_atom_site_type_symbol
_atom_site_label
_atom_site_fract_x
_atom_site_fract_y
_atom_site_fract_z
_atom_site_U_iso_or_equiv
_atom_site_adp_type
_atom_site_calc_flag
_atom_site_refinement_flags
_atom_site_occupancy
_atom_site_disorder_assembly
_atom_site_disorder_group
N N1 0.3184(7) 0.56276(18) 0.71317(15) 0.0402(7) Uani d . 1 . .
H H1 0.2878 0.5045 0.7104 0.048 Uiso calc R 1 . .
N N2 -0.0123(6) 0.67564(14) 0.90152(14) 0.0319(6) Uani d . 1 . .
H H2A -0.1486 0.6668 0.9393 0.038 Uiso calc R 1 . .
H H2B 0.1421 0.6729 0.9320 0.038 Uiso calc R 1 . .
O O2 -0.0135(5) 0.82385(13) 1.00915(13) 0.0390(6) Uani d . 1 . .
O O1 -0.2002(7) 0.91384(15) 0.90704(15) 0.0581(8) Uani d . 1 . .
C C1 0.4997(7) 0.6110(2) 0.66226(19) 0.0382(8) Uani d . 1 . .
C C2 0.6786(8) 0.5800(3) 0.59940(19) 0.0476(9) Uani d . 1 . .
H H2 0.6826 0.5183 0.5830 0.057 Uiso calc R 1 . .
C C3 0.8495(8) 0.6429(3) 0.5621(2) 0.0539(11) Uani d . 1 . .
H H3 0.9745 0.6232 0.5209 0.065 Uiso calc R 1 . .
C C4 0.8388(8) 0.7364(3) 0.5849(2) 0.0503(9) Uani d . 1 . .
H H4 0.9523 0.7782 0.5574 0.060 Uiso calc R 1 . .
C C5 0.6633(8) 0.7669(3) 0.6473(2) 0.0441(9) Uani d . 1 . .
H H5 0.6573 0.8290 0.6622 0.053 Uiso calc R 1 . .
C C6 0.4939(7) 0.7043(2) 0.68836(19) 0.0348(7) Uani d . 1 . .
C C7 0.2982(7) 0.7105(2) 0.75634(17) 0.0343(8) Uani d . 1 . .
C C8 0.2132(7) 0.7924(2) 0.8087(2) 0.0369(8) Uani d . 1 . .
H H8A 0.1759 0.8437 0.7699 0.044 Uiso calc R 1 . .
H H8B 0.3574 0.8105 0.8477 0.044 Uiso calc R 1 . .
C C9 -0.0383(7) 0.7696(2) 0.86201(19) 0.0325(8) Uani d . 1 . .
H H9 -0.1924 0.7690 0.8222 0.039 Uiso calc R 1 . .
C C10 -0.0145(7) 0.59951(19) 0.83517(18) 0.0345(8) Uani d . 1 . .
H H10 -0.1902 0.5989 0.8062 0.041 Uiso calc R 1 . .
C C11 0.1945(8) 0.6245(2) 0.76945(19) 0.0348(8) Uani d . 1 . .
C C12 0.0263(10) 0.5078(2) 0.8807(2) 0.0550(11) Uani d . 1 . .
H H12A 0.1971 0.5078 0.9098 0.082 Uiso calc R 1 . .
H H12B 0.0219 0.4591 0.8383 0.082 Uiso calc R 1 . .
H H12C -0.1142 0.4986 0.9228 0.082 Uiso calc R 1 . .
C C13 -0.0897(7) 0.8423(2) 0.9318(2) 0.0355(8) Uani d . 1 . .

loop_
_atom_site_aniso_label
_atom_site_aniso_U_11
_atom_site_aniso_U_22
_atom_site_aniso_U_33
_atom_site_aniso_U_12
_atom_site_aniso_U_13
_atom_site_aniso_U_23
N1 0.0454(19) 0.0379(14) 0.0374(15) -0.0017(15) 0.0046(15) -0.0056(11)
N2 0.0258(15) 0.0372(13) 0.0326(13) -0.0020(13) -0.0009(14) -0.0002(10)
O2 0.0340(14) 0.0448(13) 0.0381(12) 0.0015(11) 0.0012(12) -0.0039(10)
O1 0.076(2) 0.0457(14) 0.0523(14) 0.0215(15) 0.0009(15) 0.0018(12)
C1 0.035(2) 0.0501(19) 0.0292(16) 0.0034(19) -0.0021(17) -0.0026(13)
C2 0.048(2) 0.061(2) 0.0336(17) 0.011(2) 0.0031(19) -0.0081(17)
C3 0.038(2) 0.087(3) 0.037(2) 0.005(2) 0.0069(19) -0.0038(19)
C4 0.034(2) 0.079(3) 0.0377(18) -0.009(2) 0.0057(19) 0.0038(18)
C5 0.038(2) 0.056(2) 0.0382(17) -0.0014(19) 0.0014(18) 0.0012(15)
C6 0.0291(18) 0.0470(18) 0.0283(14) 0.0000(17) -0.0003(16) -0.0008(13)
C7 0.032(2) 0.0406(17) 0.0303(16) -0.0006(15) -0.0002(16) -0.0013(12)
C8 0.033(2) 0.0390(17) 0.0383(16) -0.0018(15) 0.0021(16) 0.0035(13)
C9 0.026(2) 0.0388(17) 0.0324(15) 0.0009(14) 0.0005(15) 0.0017(13)
C10 0.0354(19) 0.0374(17) 0.0306(16) -0.0050(17) 0.0013(17) -0.0018(12)
C11 0.0312(19) 0.0412(18) 0.0319(15) 0.0003(15) -0.0038(15) -0.0034(13)
C12 0.073(3) 0.041(2) 0.051(2) -0.001(2) 0.009(2) 0.0002(15)
C13 0.0307(19) 0.0395(18) 0.0363(18) -0.0005(15) 0.0043(15) 0.0011(14)

loop_
_atom_type_symbol
_atom_type_description
_atom_type_scat_dispersion_real
_atom_type_scat_dispersion_imag
_atom_type_scat_source
C C 0.0033 0.0016 'International Tables Vol C Tables 4.2.6.8 and 6.1.1.4'
H H 0.0000 0.0000 'International Tables Vol C Tables 4.2.6.8 and 6.1.1.4'
O O 0.0106 0.0060 'International Tables Vol C Tables 4.2.6.8 and 6.1.1.4'
N N 0.0061 0.0033 'International Tables Vol C Tables 4.2.6.8 and 6.1.1.4'

loop_
_geom_angle_atom_site_label_1
_geom_angle_atom_site_label_2
_geom_angle_atom_site_label_3
_geom_angle_site_symmetry_1
_geom_angle_site_symmetry_3
_geom_angle
_geom_angle_publ_flag
C1 N1 C11 . . 108.2(3) ?
C1 N1 H1 . . 125.9 ?
C11 N1 H1 . . 125.9 ?
C9 N2 C10 . . 113.4(2) ?
C9 N2 H2A . . 108.9 ?
C10 N2 H2A . . 108.9 ?
C9 N2 H2B . . 108.9 ?
C10 N2 H2B . . 108.9 ?
H2A N2 H2B . . 107.7 ?
N1 C1 C2 . . 130.2(3) ?
N1 C1 C6 . . 108.2(3) ?
C2 C1 C6 . . 121.4(3) ?
C3 C2 C1 . . 118.1(3) ?
C3 C2 H2 . . 121.0 ?
C1 C2 H2 . . 121.0 ?
C2 C3 C4 . . 121.1(3) ?
C2 C3 H3 . . 119.5 ?
C4 C3 H3 . . 119.5 ?
C5 C4 C3 . . 120.8(4) ?
C5 C4 H4 . . 119.6 ?
C3 C4 H4 . . 119.6 ?
C4 C5 C6 . . 119.4(3) ?
C4 C5 H5 . . 120.3 ?
C6 C5 H5 . . 120.3 ?
C5 C6 C1 . . 119.1(3) ?
C5 C6 C7 . . 134.5(3) ?
C1 C6 C7 . . 106.3(3) ?
C11 C7 C6 . . 107.8(3) ?
C11 C7 C8 . . 122.8(3) ?
C6 C7 C8 . . 129.4(3) ?
C7 C8 C9 . . 110.2(3) ?
C7 C8 H8A . . 109.6 ?
C9 C8 H8A . . 109.6 ?
C7 C8 H8B . . 109.6 ?
C9 C8 H8B . . 109.6 ?
H8A C8 H8B . . 108.1 ?
N2 C9 C13 . . 111.3(2) ?
N2 C9 C8 . . 110.0(3) ?
C13 C9 C8 . . 111.2(3) ?
N2 C9 H9 . . 108.1 ?
C13 C9 H9 . . 108.1 ?
C8 C9 H9 . . 108.1 ?
C11 C10 N2 . . 105.8(2) ?
C11 C10 C12 . . 115.5(3) ?
N2 C10 C12 . . 109.5(2) ?
C11 C10 H10 . . 108.6 ?
N2 C10 H10 . . 108.6 ?
C12 C10 H10 . . 108.6 ?
C7 C11 N1 . . 109.4(3) ?
C7 C11 C10 . . 125.8(3) ?
N1 C11 C10 . . 124.9(3) ?
C10 C12 H12A . . 109.5 ?
C10 C12 H12B . . 109.5 ?
H12A C12 H12B . . 109.5 ?
C10 C12 H12C . . 109.5 ?
H12A C12 H12C . . 109.5 ?
H12B C12 H12C . . 109.5 ?
O1 C13 O2 . . 126.5(3) ?
O1 C13 C9 . . 116.3(3) ?
O2 C13 C9 . . 117.2(3) ?

loop_
_geom_bond_atom_site_label_1
_geom_bond_atom_site_label_2
_geom_bond_site_symmetry_2
_geom_bond_distance
_geom_bond_publ_flag
N1 C1 . 1.383(4) ?
N1 C11 . 1.388(4) ?
N1 H1 . 0.8600 ?
N2 C9 . 1.498(4) ?
N2 C10 . 1.501(3) ?
N2 H2A . 0.9000 ?
N2 H2B . 0.9000 ?
O2 C13 . 1.272(4) ?
O1 C13 . 1.234(4) ?
C1 C2 . 1.386(5) ?
C1 C6 . 1.412(4) ?
C2 C3 . 1.373(5) ?
C2 H2 . 0.9300 ?
C3 C4 . 1.404(5) ?
C3 H3 . 0.9300 ?
C4 C5 . 1.368(5) ?
C4 H4 . 0.9300 ?
C5 C6 . 1.390(5) ?
C5 H5 . 0.9300 ?
C6 C7 . 1.428(5) ?
C7 C11 . 1.367(4) ?
C7 C8 . 1.495(4) ?
C8 C9 . 1.530(5) ?
C8 H8A . 0.9700 ?
C8 H8B . 0.9700 ?
C9 C13 . 1.523(4) ?
C9 H9 . 0.9800 ?
C10 C11 . 1.492(4) ?
C10 C12 . 1.516(4) ?
C10 H10 . 0.9800 ?
C12 H12A . 0.9600 ?
C12 H12B . 0.9600 ?
C12 H12C . 0.9600 ?

loop_
_geom_hbond_atom_site_label_D
_geom_hbond_atom_site_label_H
_geom_hbond_atom_site_label_A
_geom_hbond_site_symmetry_A
_geom_hbond_distance_DH
_geom_hbond_distance_HA
_geom_hbond_distance_DA
_geom_hbond_angle_DHA
C10 H10 Cg1 1_655 0.98 2.69 3.644(3) 165

loop_
_geom_torsion_atom_site_label_1
_geom_torsion_atom_site_label_2
_geom_torsion_atom_site_label_3
_geom_torsion_atom_site_label_4
_geom_torsion_site_symmetry_1
_geom_torsion_site_symmetry_2
_geom_torsion_site_symmetry_3
_geom_torsion_site_symmetry_4
_geom_torsion
_geom_torsion_publ_flag
C11 N1 C1 C2 . . . . 177.1(3) ?
C11 N1 C1 C6 . . . . 1.3(4) ?
N1 C1 C2 C3 . . . . -176.0(3) ?
C6 C1 C2 C3 . . . . -0.7(5) ?
C1 C2 C3 C4 . . . . -1.8(5) ?
C2 C3 C4 C5 . . . . 2.2(6) ?
C3 C4 C5 C6 . . . . 0.0(6) ?
C4 C5 C6 C1 . . . . -2.4(5) ?
C4 C5 C6 C7 . . . . 177.5(4) ?
N1 C1 C6 C5 . . . . 179.0(3) ?
C2 C1 C6 C5 . . . . 2.8(5) ?
N1 C1 C6 C7 . . . . -0.9(3) ?
C2 C1 C6 C7 . . . . -177.1(3) ?
C5 C6 C7 C11 . . . . -179.8(4) ?
C1 C6 C7 C11 . . . . 0.1(4) ?
C5 C6 C7 C8 . . . . -1.1(6) ?
C1 C6 C7 C8 . . . . 178.8(3) ?
C11 C7 C8 C9 . . . . -12.0(4) ?
C6 C7 C8 C9 . . . . 169.5(3) ?
C10 N2 C9 C13 . . . . 168.9(3) ?
C10 N2 C9 C8 . . . . -67.4(3) ?
C7 C8 C9 N2 . . . . 42.5(3) ?
C7 C8 C9 C13 . . . . 166.2(3) ?
C9 N2 C10 C11 . . . . 52.2(3) ?
C9 N2 C10 C12 . . . . 177.2(3) ?
C6 C7 C11 N1 . . . . 0.7(4) ?
C8 C7 C11 N1 . . . . -178.1(3) ?
C6 C7 C11 C10 . . . . 179.4(3) ?
C8 C7 C11 C10 . . . . 0.6(5) ?
C1 N1 C11 C7 . . . . -1.3(4) ?
C1 N1 C11 C10 . . . . -180.0(3) ?
N2 C10 C11 C7 . . . . -19.6(4) ?
C12 C10 C11 C7 . . . . -140.9(4) ?
N2 C10 C11 N1 . . . . 158.9(3) ?
C12 C10 C11 N1 . . . . 37.6(4) ?
N2 C9 C13 O1 . . . . -156.8(3) ?
C8 C9 C13 O1 . . . . 80.3(4) ?
N2 C9 C13 O2 . . . . 23.7(4) ?
C8 C9 C13 O2 . . . . -99.2(3) ?

loop_
_cod_related_entry_id
_cod_related_entry_database
_cod_related_entry_code
1 ChemSpider 587897
